data_7701503
loop_
_publ_author_name
'Nukazawa, Takumi'
'Kosai, Tomoyuki'
'Honda, Shunya'
'Ishida, Shintaro'
'Iwamoto, Takeaki'

_publ_section_title
;
 Reactions of a tetrasilabicyclo[1.1.0]but-1(3)-ene with carbon
 tetrachloride and methanol.
;
_journal_issue 29
_journal_name_full 'Dalton transactions (Cambridge, England : 2003)'
_journal_page_first 10874
_journal_page_last 10880
_journal_paper_doi 10.1039/c9dt01627a
_journal_volume 48
_journal_year 2019
_chemical_formula_moiety 'C32 H80 Cl6 Si12'
_chemical_formula_sum 'C32 H80 Cl6 Si12'
_chemical_formula_weight 1014.74
_chemical_melting_point 507
_chemical_properties_physical Moisture-sensitive
_space_group_crystal_system triclinic
_space_group_IT_number 2
_space_group_name_Hall '-P 1'
_space_group_name_H-M_alt 'P -1'
_atom_sites_solution_hydrogens geom
_audit_creation_method SHELXL-2014
_audit_update_record
;
2019-04-08 deposited with the CCDC.	2019-05-09 downloaded from the CCDC.
;
_cell_angle_alpha 99.4190(10)
_cell_angle_beta 104.2580(10)
_cell_angle_gamma 94.1290(10)
_cell_formula_units_Z 4
_cell_length_a 11.7581(5)
_cell_length_b 20.4191(9)
_cell_length_c 23.6336(10)
_cell_measurement_reflns_used 9095
_cell_measurement_temperature 100(2)
_cell_measurement_theta_max 34.09
_cell_measurement_theta_min 2.19
_cell_volume 5387.7(4)
_computing_cell_refinement 'Bruker SAINT'
_computing_data_collection 'Bruker APEX2'
_computing_data_reduction 'Bruker SAINT'
_computing_molecular_graphics 'Bruker SHELXTL'
_computing_publication_material 'Bruker SHELXTL'
_computing_structure_refinement 'SHELXL-2014 (Sheldrick 2014)'
_computing_structure_solution 'SHELXS-97 (Sheldrick 2008)'
_diffrn_ambient_temperature 100(2)
_diffrn_detector_area_resol_mean 8.333
_diffrn_measured_fraction_theta_full 1.000
_diffrn_measured_fraction_theta_max 1.000
_diffrn_measurement_device_type 'Bruker APEXII CCD area detector'
_diffrn_measurement_method 'phi and omega scans'
_diffrn_radiation_monochromator 'Bruker Helios multilayer confocal mirror'
_diffrn_radiation_source 'Bruker TXS fine-focus rotating anode'
_diffrn_radiation_type MoK\a
_diffrn_radiation_wavelength 0.71073
_diffrn_reflns_av_R_equivalents 0.0304
_diffrn_reflns_av_unetI/netI 0.0312
_diffrn_reflns_Laue_measured_fraction_full 1.000
_diffrn_reflns_Laue_measured_fraction_max 1.000
_diffrn_reflns_limit_h_max 15
_diffrn_reflns_limit_h_min -15
_diffrn_reflns_limit_k_max 26
_diffrn_reflns_limit_k_min -26
_diffrn_reflns_limit_l_max 30
_diffrn_reflns_limit_l_min -30
_diffrn_reflns_number 81679
_diffrn_reflns_point_group_measured_fraction_full 1.000
_diffrn_reflns_point_group_measured_fraction_max 1.000
_diffrn_reflns_theta_full 25.242
_diffrn_reflns_theta_max 27.499
_diffrn_reflns_theta_min 1.018
_exptl_absorpt_coefficient_mu 0.609
_exptl_absorpt_correction_T_max 0.7467
_exptl_absorpt_correction_T_min 0.6275
_exptl_absorpt_correction_type empirical
_exptl_absorpt_process_details 'SADABS Sheldrick 1996'
_exptl_crystal_colour colorless
_exptl_crystal_density_diffrn 1.251
_exptl_crystal_description block
_exptl_crystal_F_000 2168
_exptl_crystal_recrystallization_method 'Re-crystallisation from solvent: hexane'
_exptl_crystal_size_max 0.200
_exptl_crystal_size_mid 0.200
_exptl_crystal_size_min 0.100
_refine_diff_density_max 0.992
_refine_diff_density_min -0.919
_refine_diff_density_rms 0.070
_refine_ls_extinction_method none
_refine_ls_goodness_of_fit_ref 1.023
_refine_ls_hydrogen_treatment constr
_refine_ls_matrix_type full
_refine_ls_number_parameters 949
_refine_ls_number_reflns 24772
_refine_ls_number_restraints 0
_refine_ls_restrained_S_all 1.023
_refine_ls_R_factor_all 0.0430
_refine_ls_R_factor_gt 0.0330
_refine_ls_shift/su_max 0.001
_refine_ls_shift/su_mean 0.000
_refine_ls_structure_factor_coef Fsqd
_refine_ls_weighting_details 'w=1/[\s^2^(Fo^2^)+(0.0460P)^2^+3.7061P] where P=(Fo^2^+2Fc^2^)/3'
_refine_ls_weighting_scheme calc
_refine_ls_wR_factor_gt 0.0861
_refine_ls_wR_factor_ref 0.0913
_reflns_Friedel_coverage 0.000
_reflns_number_gt 20660
_reflns_number_total 24772
_reflns_threshold_expression 'I > 2\s(I)'
_cod_data_source_file c9dt01627a2.cif
_cod_data_source_block TK87b_a
_cod_database_code 7701503
_shelx_space_group_comment
;
The symmetry employed for this shelxl refinement is uniquely defined
by the following loop, which should always be used as a source of
symmetry information in preference to the above space-group names.
They are only intended as comments.
;
_shelx_estimated_absorpt_t_min 0.888
_shelx_estimated_absorpt_t_max 0.942
_shelxl_version_number 2014-3

loop_
_space_group_symop_operation_xyz
'x, y, z'
'-x, -y, -z'

loop_
_atom_site_label
_atom_site_type_symbol
_atom_site_fract_x
_atom_site_fract_y
_atom_site_fract_z
_atom_site_U_iso_or_equiv
_atom_site_adp_type
_atom_site_occupancy
_atom_site_site_symmetry_order
_atom_site_calc_flag
_atom_site_refinement_flags_posn
_atom_site_refinement_flags_adp
Si1 Si 0.79919(5) 0.73345(3) 0.11928(2) 0.01337(10) Uani 1 1 d . .
Si2 Si 0.89584(5) 0.71313(3) 0.21746(2) 0.01406(10) Uani 1 1 d . .
Si3 Si 0.87334(5) 0.79397(3) 0.29925(2) 0.01333(10) Uani 1 1 d . .
Si4 Si 0.83587(4) 0.76525(2) 0.38845(2) 0.01111(10) Uani 1 1 d . .
Si5 Si 0.52159(5) 0.69896(3) 0.12326(2) 0.01923(12) Uani 1 1 d . .
Si6 Si 0.58813(6) 0.81886(3) 0.06656(3) 0.02277(13) Uani 1 1 d . .
Si7 Si 0.84684(5) 0.59179(3) 0.05354(2) 0.02229(13) Uani 1 1 d . .
Si8 Si 0.97888(6) 0.72151(4) 0.03222(3) 0.03216(16) Uani 1 1 d . .
Si9 Si 0.57300(5) 0.78308(3) 0.40720(2) 0.01718(11) Uani 1 1 d . .
Si10 Si 0.75195(5) 0.91083(3) 0.43408(2) 0.01407(10) Uani 1 1 d . .
Si11 Si 0.94803(5) 0.66311(3) 0.47295(2) 0.01546(11) Uani 1 1 d . .
Si12 Si 1.11582(5) 0.77413(3) 0.45127(2) 0.01475(11) Uani 1 1 d . .
Cl1 Cl 0.88516(5) 0.83192(2) 0.14471(2) 0.02257(11) Uani 1 1 d . .
Cl2 Cl 0.88240(5) 0.61748(2) 0.23504(2) 0.02331(11) Uani 1 1 d . .
Cl3 Cl 1.07391(4) 0.73004(3) 0.22217(2) 0.02274(11) Uani 1 1 d . .
Cl4 Cl 0.72114(4) 0.83250(3) 0.26239(2) 0.02107(10) Uani 1 1 d . .
Cl5 Cl 1.00816(4) 0.86875(2) 0.30848(2) 0.02113(10) Uani 1 1 d . .
Cl6 Cl 0.74124(4) 0.67417(2) 0.33848(2) 0.01774(9) Uani 1 1 d . .
C1 C 0.63455(17) 0.73460(10) 0.08552(8) 0.0157(4) Uani 1 1 d . .
C2 C 0.61955(17) 0.68741(10) 0.02291(8) 0.0185(4) Uani 1 1 d . .
H1 H 0.5999 0.6404 0.0261 0.022 Uiso 1 1 calc R U
H2 H 0.5535 0.6997 -0.0069 0.022 Uiso 1 1 calc R U
C3 C 0.73227(18) 0.69372(11) 0.00251(8) 0.0198(4) Uani 1 1 d . .
H3 H 0.7432 0.7380 -0.0085 0.024 Uiso 1 1 calc R U
H4 H 0.7254 0.6590 -0.0331 0.024 Uiso 1 1 calc R U
C4 C 0.84285(17) 0.68540(10) 0.05332(8) 0.0180(4) Uani 1 1 d . .
C5 C 0.4063(2) 0.63747(13) 0.06649(11) 0.0335(5) Uani 1 1 d . .
H5 H 0.4420 0.5976 0.0538 0.050 Uiso 1 1 calc R U
H6 H 0.3743 0.6579 0.0321 0.050 Uiso 1 1 calc R U
H7 H 0.3425 0.6248 0.0839 0.050 Uiso 1 1 calc R U
C6 C 0.44051(19) 0.76108(12) 0.16016(10) 0.0290(5) Uani 1 1 d . .
H8 H 0.3793 0.7374 0.1734 0.044 Uiso 1 1 calc R U
H9 H 0.4037 0.7884 0.1319 0.044 Uiso 1 1 calc R U
H10 H 0.4961 0.7899 0.1945 0.044 Uiso 1 1 calc R U
C7 C 0.5864(2) 0.65356(11) 0.18385(10) 0.0259(5) Uani 1 1 d . .
H11 H 0.6476 0.6838 0.2147 0.039 Uiso 1 1 calc R U
H12 H 0.6214 0.6151 0.1675 0.039 Uiso 1 1 calc R U
H13 H 0.5241 0.6380 0.2012 0.039 Uiso 1 1 calc R U
C8 C 0.4283(2) 0.80466(13) 0.02202(10) 0.0342(6) Uani 1 1 d . .
H14 H 0.3994 0.8478 0.0174 0.051 Uiso 1 1 calc R U
H15 H 0.3808 0.7810 0.0428 0.051 Uiso 1 1 calc R U
H16 H 0.4217 0.7778 -0.0172 0.051 Uiso 1 1 calc R U
C9 C 0.6640(3) 0.85398(13) 0.01546(12) 0.0396(6) Uani 1 1 d . .
H17 H 0.6368 0.8972 0.0093 0.059 Uiso 1 1 calc R U
H18 H 0.6453 0.8231 -0.0228 0.059 Uiso 1 1 calc R U
H19 H 0.7496 0.8601 0.0330 0.059 Uiso 1 1 calc R U
C10 C 0.6051(2) 0.88857(11) 0.13130(10) 0.0306(5) Uani 1 1 d . .
H20 H 0.6890 0.9003 0.1520 0.046 Uiso 1 1 calc R U
H21 H 0.5623 0.8743 0.1587 0.046 Uiso 1 1 calc R U
H22 H 0.5728 0.9276 0.1171 0.046 Uiso 1 1 calc R U
C11 C 0.7330(2) 0.55250(12) 0.08431(11) 0.0315(5) Uani 1 1 d . .
H23 H 0.6542 0.5534 0.0584 0.047 Uiso 1 1 calc R U
H24 H 0.7383 0.5774 0.1242 0.047 Uiso 1 1 calc R U
H25 H 0.7466 0.5061 0.0865 0.047 Uiso 1 1 calc R U
C12 C 0.9936(2) 0.57400(13) 0.09682(10) 0.0339(6) Uani 1 1 d . .
H26 H 1.0140 0.6017 0.1367 0.051 Uiso 1 1 calc R U
H27 H 1.0540 0.5844 0.0765 0.051 Uiso 1 1 calc R U
H28 H 0.9896 0.5267 0.0999 0.051 Uiso 1 1 calc R U
C13 C 0.8123(2) 0.54128(13) -0.02352(10) 0.0392(6) Uani 1 1 d . .
H29 H 0.8309 0.4955 -0.0216 0.059 Uiso 1 1 calc R U
H30 H 0.8598 0.5615 -0.0463 0.059 Uiso 1 1 calc R U
H31 H 0.7282 0.5404 -0.0430 0.059 Uiso 1 1 calc R U
C14 C 0.9591(3) 0.80372(17) 0.00815(13) 0.0517(8) Uani 1 1 d . .
H32 H 0.9486 0.8365 0.0411 0.078 Uiso 1 1 calc R U
H33 H 0.8893 0.7985 -0.0257 0.078 Uiso 1 1 calc R U
H34 H 1.0291 0.8193 -0.0036 0.078 Uiso 1 1 calc R U
C15 C 1.0044(3) 0.66540(19) -0.03406(12) 0.0557(9) Uani 1 1 d . .
H35 H 1.0661 0.6878 -0.0479 0.084 Uiso 1 1 calc R U
H36 H 0.9310 0.6556 -0.0660 0.084 Uiso 1 1 calc R U
H37 H 1.0295 0.6236 -0.0227 0.084 Uiso 1 1 calc R U
C16 C 1.1218(2) 0.73544(16) 0.09064(11) 0.0423(7) Uani 1 1 d . .
H38 H 1.1864 0.7466 0.0732 0.063 Uiso 1 1 calc R U
H39 H 1.1346 0.6947 0.1071 0.063 Uiso 1 1 calc R U
H40 H 1.1195 0.7724 0.1224 0.063 Uiso 1 1 calc R U
C17 C 0.73856(16) 0.81503(9) 0.42851(8) 0.0129(4) Uani 1 1 d . .
C18 C 0.79276(17) 0.80075(10) 0.49291(8) 0.0145(4) Uani 1 1 d . .
H41 H 0.7734 0.8349 0.5229 0.017 Uiso 1 1 calc R U
H42 H 0.7579 0.7564 0.4962 0.017 Uiso 1 1 calc R U
C19 C 0.92644(17) 0.80228(9) 0.50495(8) 0.0140(4) Uani 1 1 d . .
H43 H 0.9592 0.7897 0.5439 0.017 Uiso 1 1 calc R U
H44 H 0.9624 0.8480 0.5062 0.017 Uiso 1 1 calc R U
C20 C 0.95653(16) 0.75165(9) 0.45408(8) 0.0121(3) Uani 1 1 d . .
C21 C 0.49658(18) 0.77630(12) 0.32698(10) 0.0257(5) Uani 1 1 d . .
H45 H 0.5296 0.7427 0.3030 0.039 Uiso 1 1 calc R U
H46 H 0.5081 0.8197 0.3153 0.039 Uiso 1 1 calc R U
H47 H 0.4119 0.7629 0.3205 0.039 Uiso 1 1 calc R U
C22 C 0.4933(2) 0.83764(12) 0.45274(11) 0.0287(5) Uani 1 1 d . .
H48 H 0.4095 0.8201 0.4419 0.043 Uiso 1 1 calc R U
H49 H 0.5012 0.8833 0.4451 0.043 Uiso 1 1 calc R U
H50 H 0.5277 0.8380 0.4950 0.043 Uiso 1 1 calc R U
C23 C 0.54125(19) 0.69968(11) 0.42646(10) 0.0249(5) Uani 1 1 d . .
H51 H 0.4557 0.6866 0.4151 0.037 Uiso 1 1 calc R U
H52 H 0.5722 0.7023 0.4694 0.037 Uiso 1 1 calc R U
H53 H 0.5792 0.6664 0.4050 0.037 Uiso 1 1 calc R U
C24 C 0.63569(19) 0.94103(11) 0.37809(9) 0.0224(4) Uani 1 1 d . .
H54 H 0.6449 0.9900 0.3860 0.034 Uiso 1 1 calc R U
H55 H 0.5574 0.9243 0.3808 0.034 Uiso 1 1 calc R U
H56 H 0.6439 0.9246 0.3381 0.034 Uiso 1 1 calc R U
C25 C 0.89345(18) 0.95075(10) 0.42633(9) 0.0200(4) Uani 1 1 d . .
H57 H 0.9041 0.9326 0.3872 0.030 Uiso 1 1 calc R U
H58 H 0.9593 0.9415 0.4574 0.030 Uiso 1 1 calc R U
H59 H 0.8914 0.9992 0.4303 0.030 Uiso 1 1 calc R U
C26 C 0.7427(2) 0.95205(10) 0.50962(9) 0.0227(4) Uani 1 1 d . .
H60 H 0.8154 0.9483 0.5393 0.034 Uiso 1 1 calc R U
H61 H 0.6749 0.9300 0.5192 0.034 Uiso 1 1 calc R U
H62 H 0.7331 0.9993 0.5098 0.034 Uiso 1 1 calc R U
C27 C 0.79988(19) 0.61568(11) 0.46366(10) 0.0235(4) Uani 1 1 d . .
H63 H 0.8105 0.5752 0.4807 0.035 Uiso 1 1 calc R U
H64 H 0.7591 0.6032 0.4213 0.035 Uiso 1 1 calc R U
H65 H 0.7526 0.6438 0.4841 0.035 Uiso 1 1 calc R U
C28 C 1.0162(2) 0.66909(11) 0.55443(9) 0.0242(4) Uani 1 1 d . .
H66 H 0.9612 0.6861 0.5768 0.036 Uiso 1 1 calc R U
H67 H 1.0898 0.6996 0.5666 0.036 Uiso 1 1 calc R U
H68 H 1.0332 0.6247 0.5624 0.036 Uiso 1 1 calc R U
C29 C 1.02631(19) 0.60660(10) 0.42877(10) 0.0223(4) Uani 1 1 d . .
H69 H 1.1104 0.6236 0.4394 0.034 Uiso 1 1 calc R U
H70 H 0.9921 0.6051 0.3863 0.034 Uiso 1 1 calc R U
H71 H 1.0175 0.5615 0.4375 0.034 Uiso 1 1 calc R U
C30 C 1.23033(18) 0.75056(11) 0.51319(10) 0.0249(5) Uani 1 1 d . .
H72 H 1.3094 0.7641 0.5094 0.037 Uiso 1 1 calc R U
H73 H 1.2195 0.7021 0.5109 0.037 Uiso 1 1 calc R U
H74 H 1.2217 0.7733 0.5515 0.037 Uiso 1 1 calc R U
C31 C 1.15537(18) 0.86638(10) 0.46227(10) 0.0215(4) Uani 1 1 d . .
H75 H 1.2370 0.8758 0.4602 0.032 Uiso 1 1 calc R U
H76 H 1.1478 0.8876 0.5013 0.032 Uiso 1 1 calc R U
H77 H 1.1020 0.8842 0.4311 0.032 Uiso 1 1 calc R U
C32 C 1.14071(18) 0.73435(10) 0.37872(9) 0.0210(4) Uani 1 1 d . .
H78 H 1.1596 0.7692 0.3574 0.032 Uiso 1 1 calc R U
H79 H 1.0690 0.7057 0.3547 0.032 Uiso 1 1 calc R U
H80 H 1.2066 0.7074 0.3862 0.032 Uiso 1 1 calc R U
Si13 Si 0.58669(4) 0.61658(2) 0.73726(2) 0.01136(10) Uani 1 1 d . .
Si14 Si 0.60307(5) 0.72741(3) 0.71378(2) 0.01598(11) Uani 1 1 d . .
Si15 Si 0.79351(5) 0.77693(3) 0.71521(2) 0.01580(11) Uani 1 1 d . .
Si16 Si 0.87785(4) 0.87964(2) 0.78389(2) 0.01132(10) Uani 1 1 d . .
Si17 Si 0.67787(5) 0.54022(3) 0.62470(2) 0.01628(11) Uani 1 1 d . .
Si18 Si 0.75748(5) 0.49839(3) 0.74781(2) 0.01614(11) Uani 1 1 d . .
Si19 Si 0.30264(4) 0.59483(3) 0.68399(2) 0.01468(11) Uani 1 1 d . .
Si20 Si 0.40659(5) 0.60573(3) 0.82087(2) 0.01644(11) Uani 1 1 d . .
Si21 Si 1.08049(5) 0.90886(3) 0.71773(2) 0.01403(10) Uani 1 1 d . .
Si22 Si 1.15717(5) 0.87633(3) 0.84645(2) 0.01789(11) Uani 1 1 d . .
Si23 Si 0.67636(5) 0.97446(3) 0.72802(3) 0.01892(12) Uani 1 1 d . .
Si24 Si 0.77303(5) 0.99111(3) 0.86423(3) 0.02620(14) Uani 1 1 d . .
Cl7 Cl 0.70499(4) 0.65096(2) 0.82218(2) 0.01631(9) Uani 1 1 d . .
Cl8 Cl 0.48963(5) 0.74569(3) 0.63723(3) 0.02871(12) Uani 1 1 d . .
Cl9 Cl 0.55289(6) 0.78980(3) 0.77843(3) 0.03496(13) Uani 1 1 d . .
Cl10 Cl 0.79108(5) 0.77180(3) 0.62699(2) 0.02909(12) Uani 1 1 d . .
Cl11 Cl 0.90509(5) 0.70827(3) 0.73987(3) 0.03441(13) Uani 1 1 d . .
Cl12 Cl 0.86364(4) 0.83220(3) 0.85505(2) 0.02031(10) Uani 1 1 d . .
C33 C 0.63589(16) 0.53860(9) 0.69841(8) 0.0125(3) Uani 1 1 d . .
C34 C 0.51885(16) 0.48875(9) 0.68509(8) 0.0139(4) Uani 1 1 d . .
H81 H 0.4667 0.4917 0.6459 0.017 Uiso 1 1 calc R U
H82 H 0.5391 0.4424 0.6833 0.017 Uiso 1 1 calc R U
C35 C 0.45333(16) 0.50524(9) 0.73312(8) 0.0139(4) Uani 1 1 d . .
H83 H 0.4984 0.4934 0.7706 0.017 Uiso 1 1 calc R U
H84 H 0.3748 0.4784 0.7207 0.017 Uiso 1 1 calc R U
C36 C 0.43741(16) 0.58175(9) 0.74406(8) 0.0126(4) Uani 1 1 d . .
C37 C 0.6164(2) 0.60557(11) 0.58354(10) 0.0262(5) Uani 1 1 d . .
H85 H 0.6483 0.6499 0.6075 0.039 Uiso 1 1 calc R U
H86 H 0.5301 0.6002 0.5756 0.039 Uiso 1 1 calc R U
H87 H 0.6386 0.6010 0.5458 0.039 Uiso 1 1 calc R U
C38 C 0.8398(2) 0.55305(13) 0.63091(11) 0.0301(5) Uani 1 1 d . .
H88 H 0.8524 0.5498 0.5911 0.045 Uiso 1 1 calc R U
H89 H 0.8788 0.5187 0.6503 0.045 Uiso 1 1 calc R U
H90 H 0.8731 0.5974 0.6546 0.045 Uiso 1 1 calc R U
C39 C 0.6183(2) 0.45945(11) 0.57169(10) 0.0320(5) Uani 1 1 d . .
H91 H 0.5318 0.4543 0.5618 0.048 Uiso 1 1 calc R U
H92 H 0.6478 0.4222 0.5902 0.048 Uiso 1 1 calc R U
H93 H 0.6442 0.4595 0.5353 0.048 Uiso 1 1 calc R U
C40 C 0.90392(18) 0.55013(12) 0.77947(10) 0.0260(5) Uani 1 1 d . .
H94 H 0.8980 0.5863 0.8111 0.039 Uiso 1 1 calc R U
H95 H 0.9276 0.5692 0.7481 0.039 Uiso 1 1 calc R U
H96 H 0.9630 0.5220 0.7959 0.039 Uiso 1 1 calc R U
C41 C 0.7821(2) 0.41825(11) 0.70332(10) 0.0275(5) Uani 1 1 d . .
H97 H 0.8380 0.3954 0.7290 0.041 Uiso 1 1 calc R U
H98 H 0.8142 0.4281 0.6707 0.041 Uiso 1 1 calc R U
H99 H 0.7068 0.3895 0.6870 0.041 Uiso 1 1 calc R U
C42 C 0.71401(18) 0.46965(11) 0.81145(9) 0.0230(4) Uani 1 1 d . .
H100 H 0.7803 0.4511 0.8351 0.035 Uiso 1 1 calc R U
H101 H 0.6459 0.4352 0.7962 0.035 Uiso 1 1 calc R U
H102 H 0.6930 0.5076 0.8365 0.035 Uiso 1 1 calc R U
C43 C 0.32132(18) 0.58704(11) 0.60664(9) 0.0215(4) Uani 1 1 d . .
H103 H 0.2476 0.5944 0.5796 0.032 Uiso 1 1 calc R U
H104 H 0.3410 0.5422 0.5937 0.032 Uiso 1 1 calc R U
H105 H 0.3852 0.6204 0.6063 0.032 Uiso 1 1 calc R U
C44 C 0.25434(19) 0.67856(11) 0.70345(10) 0.0233(4) Uani 1 1 d . .
H106 H 0.3188 0.7134 0.7068 0.035 Uiso 1 1 calc R U
H107 H 0.2336 0.6822 0.7415 0.035 Uiso 1 1 calc R U
H108 H 0.1853 0.6841 0.6723 0.035 Uiso 1 1 calc R U
C45 C 0.17674(18) 0.52842(11) 0.67395(10) 0.0248(5) Uani 1 1 d . .
H109 H 0.1586 0.5278 0.7122 0.037 Uiso 1 1 calc R U
H110 H 0.1988 0.4848 0.6591 0.037 Uiso 1 1 calc R U
H111 H 0.1070 0.5380 0.6453 0.037 Uiso 1 1 calc R U
C46 C 0.4358(2) 0.69619(11) 0.85521(10) 0.0261(5) Uani 1 1 d . .
H112 H 0.4063 0.7036 0.8908 0.039 Uiso 1 1 calc R U
H113 H 0.3956 0.7223 0.8267 0.039 Uiso 1 1 calc R U
H114 H 0.5211 0.7103 0.8663 0.039 Uiso 1 1 calc R U
C47 C 0.24931(19) 0.58064(12) 0.82010(10) 0.0275(5) Uani 1 1 d . .
H115 H 0.2403 0.5908 0.8606 0.041 Uiso 1 1 calc R U
H116 H 0.2288 0.5326 0.8045 0.041 Uiso 1 1 calc R U
H117 H 0.1968 0.6055 0.7947 0.041 Uiso 1 1 calc R U
C48 C 0.49524(18) 0.56101(11) 0.87646(9) 0.0220(4) Uani 1 1 d . .
H118 H 0.5796 0.5736 0.8814 0.033 Uiso 1 1 calc R U
H119 H 0.4761 0.5126 0.8624 0.033 Uiso 1 1 calc R U
H120 H 0.4764 0.5734 0.9147 0.033 Uiso 1 1 calc R U
C49 C 1.03784(16) 0.91103(9) 0.79130(8) 0.0126(4) Uani 1 1 d . .
C50 C 1.03540(16) 0.98659(10) 0.81811(9) 0.0175(4) Uani 1 1 d . .
H121 H 1.0450 0.9919 0.8615 0.021 Uiso 1 1 calc R U
H122 H 1.1022 1.0141 0.8116 0.021 Uiso 1 1 calc R U
C51 C 0.91888(16) 1.01103(9) 0.78903(9) 0.0177(4) Uani 1 1 d . .
H123 H 0.9168 1.0146 0.7475 0.021 Uiso 1 1 calc R U
H124 H 0.9137 1.0560 0.8108 0.021 Uiso 1 1 calc R U
C52 C 0.80941(16) 0.96110(9) 0.78950(8) 0.0147(4) Uani 1 1 d . .
C53 C 0.96298(18) 0.92642(10) 0.65437(9) 0.0211(4) Uani 1 1 d . .
H125 H 0.9903 0.9196 0.6181 0.032 Uiso 1 1 calc R U
H126 H 0.9463 0.9728 0.6633 0.032 Uiso 1 1 calc R U
H127 H 0.8909 0.8960 0.6485 0.032 Uiso 1 1 calc R U
C54 C 1.1257(2) 0.82602(11) 0.69133(10) 0.0246(5) Uani 1 1 d . .
H128 H 1.1442 0.8260 0.6531 0.037 Uiso 1 1 calc R U
H129 H 1.0609 0.7908 0.6865 0.037 Uiso 1 1 calc R U
H130 H 1.1957 0.8177 0.7205 0.037 Uiso 1 1 calc R U
C55 C 1.20303(18) 0.97646(11) 0.72547(10) 0.0239(4) Uani 1 1 d . .
H131 H 1.2671 0.9752 0.7607 0.036 Uiso 1 1 calc R U
H132 H 1.1731 1.0201 0.7298 0.036 Uiso 1 1 calc R U
H133 H 1.2330 0.9695 0.6900 0.036 Uiso 1 1 calc R U
C56 C 1.1447(2) 0.78396(11) 0.83973(11) 0.0297(5) Uani 1 1 d . .
H134 H 1.2124 0.7718 0.8679 0.045 Uiso 1 1 calc R U
H135 H 1.1438 0.7632 0.7992 0.045 Uiso 1 1 calc R U
H136 H 1.0714 0.7683 0.8486 0.045 Uiso 1 1 calc R U
C57 C 1.31071(18) 0.90197(13) 0.84185(11) 0.0297(5) Uani 1 1 d . .
H137 H 1.3682 0.8856 0.8724 0.045 Uiso 1 1 calc R U
H138 H 1.3249 0.9508 0.8482 0.045 Uiso 1 1 calc R U
H139 H 1.3192 0.8828 0.8025 0.045 Uiso 1 1 calc R U
C58 C 1.1617(2) 0.91134(13) 0.92542(9) 0.0298(5) Uani 1 1 d . .
H140 H 1.0841 0.9007 0.9323 0.045 Uiso 1 1 calc R U
H141 H 1.1816 0.9600 0.9331 0.045 Uiso 1 1 calc R U
H142 H 1.2215 0.8917 0.9522 0.045 Uiso 1 1 calc R U
C59 C 0.6526(2) 0.91869(14) 0.65428(10) 0.0347(6) Uani 1 1 d . .
H143 H 0.6400 0.8720 0.6586 0.052 Uiso 1 1 calc R U
H144 H 0.7222 0.9253 0.6391 0.052 Uiso 1 1 calc R U
H145 H 0.5830 0.9295 0.6264 0.052 Uiso 1 1 calc R U
C60 C 0.52982(19) 0.96307(14) 0.74462(12) 0.0359(6) Uani 1 1 d . .
H146 H 0.4686 0.9744 0.7125 0.054 Uiso 1 1 calc R U
H147 H 0.5320 0.9924 0.7822 0.054 Uiso 1 1 calc R U
H148 H 0.5120 0.9164 0.7479 0.054 Uiso 1 1 calc R U
C61 C 0.6985(2) 1.06141(13) 0.71320(14) 0.0420(7) Uani 1 1 d . .
H149 H 0.7580 1.0637 0.6907 0.063 Uiso 1 1 calc R U
H150 H 0.7253 1.0931 0.7510 0.063 Uiso 1 1 calc R U
H151 H 0.6237 1.0728 0.6901 0.063 Uiso 1 1 calc R U
C62 C 0.6558(2) 0.93808(15) 0.88160(11) 0.0367(6) Uani 1 1 d . .
H152 H 0.6856 0.8965 0.8910 0.055 Uiso 1 1 calc R U
H153 H 0.5867 0.9277 0.8472 0.055 Uiso 1 1 calc R U
H154 H 0.6332 0.9621 0.9158 0.055 Uiso 1 1 calc R U
C63 C 0.7264(3) 1.07771(14) 0.86588(14) 0.0468(7) Uani 1 1 d . .
H155 H 0.6523 1.0760 0.8353 0.070 Uiso 1 1 calc R U
H156 H 0.7879 1.1074 0.8582 0.070 Uiso 1 1 calc R U
H157 H 0.7148 1.0948 0.9051 0.070 Uiso 1 1 calc R U
C64 C 0.9020(2) 1.00266(15) 0.93062(10) 0.0414(7) Uani 1 1 d . .
H158 H 0.8763 1.0173 0.9666 0.062 Uiso 1 1 calc R U
H159 H 0.9622 1.0365 0.9274 0.062 Uiso 1 1 calc R U
H160 H 0.9353 0.9602 0.9328 0.062 Uiso 1 1 calc R U

loop_
_atom_site_aniso_label
_atom_site_aniso_U_11
_atom_site_aniso_U_22
_atom_site_aniso_U_33
_atom_site_aniso_U_23
_atom_site_aniso_U_13
_atom_site_aniso_U_12
Si1 0.0135(2) 0.0156(3) 0.0106(2) 0.00272(19) 0.00196(19) 0.00176(19)
Si2 0.0155(2) 0.0158(3) 0.0109(2) 0.00231(19) 0.00331(19) 0.0032(2)
Si3 0.0153(2) 0.0138(2) 0.0114(2) 0.00256(19) 0.00465(19) 0.00057(19)
Si4 0.0113(2) 0.0120(2) 0.0098(2) 0.00161(18) 0.00306(18) 0.00032(18)
Si5 0.0126(3) 0.0249(3) 0.0178(3) 0.0001(2) 0.0024(2) 0.0010(2)
Si6 0.0273(3) 0.0217(3) 0.0178(3) 0.0049(2) 0.0002(2) 0.0107(2)
Si7 0.0221(3) 0.0278(3) 0.0147(3) -0.0015(2) 0.0012(2) 0.0137(2)
Si8 0.0203(3) 0.0591(5) 0.0180(3) 0.0076(3) 0.0083(2) -0.0019(3)
Si9 0.0120(2) 0.0200(3) 0.0208(3) 0.0048(2) 0.0063(2) 0.0004(2)
Si10 0.0153(2) 0.0135(2) 0.0150(2) 0.00403(19) 0.0054(2) 0.0031(2)
Si11 0.0180(3) 0.0136(2) 0.0154(2) 0.0035(2) 0.0045(2) 0.0033(2)
Si12 0.0124(2) 0.0163(3) 0.0143(2) 0.0014(2) 0.0022(2) 0.0016(2)
Cl1 0.0237(2) 0.0185(2) 0.0225(2) 0.00635(19) 0.0008(2) -0.00413(19)
Cl2 0.0303(3) 0.0187(2) 0.0227(2) 0.00542(19) 0.0079(2) 0.0071(2)
Cl3 0.0158(2) 0.0347(3) 0.0175(2) 0.0029(2) 0.00469(18) 0.0053(2)
Cl4 0.0196(2) 0.0240(2) 0.0203(2) 0.00626(19) 0.00394(19) 0.00638(19)
Cl5 0.0225(2) 0.0201(2) 0.0207(2) 0.00227(18) 0.00834(19) -0.00426(19)
Cl6 0.0204(2) 0.0158(2) 0.0144(2) -0.00012(17) 0.00335(17) -0.00321(18)
C1 0.0145(9) 0.0168(9) 0.0140(9) 0.0010(7) 0.0009(7) 0.0039(7)
C2 0.0159(9) 0.0222(10) 0.0138(9) -0.0010(8) -0.0011(7) 0.0054(8)
C3 0.0192(10) 0.0281(11) 0.0118(9) 0.0040(8) 0.0023(8) 0.0073(8)
C4 0.0135(9) 0.0286(11) 0.0121(9) 0.0036(8) 0.0034(7) 0.0046(8)
C5 0.0206(11) 0.0433(14) 0.0297(12) -0.0042(11) 0.0045(9) -0.0081(10)
C6 0.0169(10) 0.0443(14) 0.0241(11) -0.0001(10) 0.0050(9) 0.0083(10)
C7 0.0233(11) 0.0295(12) 0.0264(11) 0.0087(9) 0.0081(9) -0.0010(9)
C8 0.0334(13) 0.0420(14) 0.0224(11) 0.0013(10) -0.0035(10) 0.0228(11)
C9 0.0561(17) 0.0354(14) 0.0339(13) 0.0208(11) 0.0114(12) 0.0162(12)
C10 0.0394(14) 0.0195(11) 0.0283(12) 0.0022(9) -0.0003(10) 0.0106(10)
C11 0.0386(14) 0.0227(11) 0.0308(12) 0.0028(9) 0.0055(10) 0.0055(10)
C12 0.0312(13) 0.0432(14) 0.0249(12) 0.0017(10) 0.0007(10) 0.0222(11)
C13 0.0457(15) 0.0436(15) 0.0215(12) -0.0088(10) 0.0014(11) 0.0205(12)
C14 0.0442(16) 0.079(2) 0.0372(15) 0.0318(15) 0.0120(13) -0.0119(15)
C15 0.0379(16) 0.103(3) 0.0275(14) -0.0013(15) 0.0208(12) 0.0000(16)
C16 0.0204(12) 0.077(2) 0.0300(13) 0.0120(13) 0.0084(10) -0.0040(12)
C17 0.0132(9) 0.0146(9) 0.0121(8) 0.0037(7) 0.0046(7) 0.0020(7)
C18 0.0164(9) 0.0162(9) 0.0130(9) 0.0044(7) 0.0061(7) 0.0041(7)
C19 0.0175(9) 0.0138(9) 0.0105(8) 0.0008(7) 0.0036(7) 0.0039(7)
C20 0.0130(8) 0.0121(9) 0.0113(8) 0.0020(7) 0.0031(7) 0.0022(7)
C21 0.0148(10) 0.0350(12) 0.0255(11) 0.0060(9) 0.0027(8) -0.0005(9)
C22 0.0216(11) 0.0304(12) 0.0388(13) 0.0054(10) 0.0176(10) 0.0025(9)
C23 0.0189(10) 0.0249(11) 0.0332(12) 0.0089(9) 0.0102(9) -0.0025(8)
C24 0.0212(10) 0.0226(11) 0.0255(11) 0.0103(9) 0.0048(8) 0.0074(8)
C25 0.0206(10) 0.0152(9) 0.0254(10) 0.0041(8) 0.0087(8) 0.0009(8)
C26 0.0324(12) 0.0177(10) 0.0205(10) 0.0028(8) 0.0118(9) 0.0045(9)
C27 0.0261(11) 0.0203(10) 0.0279(11) 0.0105(9) 0.0104(9) 0.0019(8)
C28 0.0319(12) 0.0231(11) 0.0189(10) 0.0087(8) 0.0053(9) 0.0056(9)
C29 0.0253(11) 0.0141(9) 0.0284(11) 0.0009(8) 0.0097(9) 0.0043(8)
C30 0.0172(10) 0.0306(12) 0.0243(11) 0.0062(9) -0.0001(8) 0.0021(9)
C31 0.0160(10) 0.0197(10) 0.0278(11) 0.0017(8) 0.0065(8) -0.0005(8)
C32 0.0207(10) 0.0223(10) 0.0213(10) 0.0030(8) 0.0082(8) 0.0041(8)
Si13 0.0094(2) 0.0105(2) 0.0128(2) 0.00163(18) 0.00096(18) -0.00020(18)
Si14 0.0156(3) 0.0117(2) 0.0202(3) 0.0041(2) 0.0041(2) -0.0015(2)
Si15 0.0165(3) 0.0141(3) 0.0157(3) 0.0011(2) 0.0048(2) -0.0033(2)
Si16 0.0105(2) 0.0128(2) 0.0112(2) 0.00295(18) 0.00340(18) 0.00113(18)
Si17 0.0174(3) 0.0167(3) 0.0150(2) 0.0013(2) 0.0064(2) -0.0006(2)
Si18 0.0117(2) 0.0191(3) 0.0186(3) 0.0049(2) 0.0038(2) 0.0056(2)
Si19 0.0106(2) 0.0155(3) 0.0160(2) 0.0017(2) 0.00016(19) 0.00320(19)
Si20 0.0137(2) 0.0204(3) 0.0149(2) 0.0017(2) 0.0037(2) 0.0036(2)
Si21 0.0140(2) 0.0140(2) 0.0162(2) 0.0042(2) 0.0068(2) 0.00231(19)
Si22 0.0127(2) 0.0259(3) 0.0170(3) 0.0068(2) 0.0041(2) 0.0078(2)
Si23 0.0105(2) 0.0230(3) 0.0245(3) 0.0109(2) 0.0024(2) 0.0031(2)
Si24 0.0195(3) 0.0380(4) 0.0210(3) -0.0022(3) 0.0076(2) 0.0126(3)
Cl7 0.0148(2) 0.0169(2) 0.0137(2) -0.00037(17) 0.00019(17) -0.00089(17)
Cl8 0.0221(3) 0.0299(3) 0.0326(3) 0.0162(2) -0.0015(2) 0.0004(2)
Cl9 0.0359(3) 0.0248(3) 0.0458(3) 0.0014(2) 0.0178(3) 0.0017(2)
Cl10 0.0339(3) 0.0345(3) 0.0163(2) -0.0015(2) 0.0100(2) -0.0103(2)
Cl11 0.0328(3) 0.0216(3) 0.0496(4) 0.0063(2) 0.0119(3) 0.0043(2)
Cl12 0.0201(2) 0.0296(3) 0.0150(2) 0.01109(19) 0.00651(18) 0.00522(19)
C33 0.0100(8) 0.0127(9) 0.0149(9) 0.0025(7) 0.0034(7) 0.0010(7)
C34 0.0131(9) 0.0105(8) 0.0170(9) 0.0014(7) 0.0028(7) 0.0004(7)
C35 0.0112(8) 0.0112(9) 0.0192(9) 0.0035(7) 0.0037(7) 0.0010(7)
C36 0.0101(8) 0.0113(8) 0.0158(9) 0.0026(7) 0.0024(7) 0.0004(7)
C37 0.0316(12) 0.0287(12) 0.0218(11) 0.0090(9) 0.0104(9) 0.0043(9)
C38 0.0251(12) 0.0403(14) 0.0299(12) 0.0088(10) 0.0147(10) 0.0046(10)
C39 0.0508(15) 0.0235(11) 0.0213(11) -0.0034(9) 0.0164(11) -0.0055(10)
C40 0.0147(10) 0.0326(12) 0.0303(12) 0.0081(9) 0.0032(9) 0.0036(9)
C41 0.0306(12) 0.0239(11) 0.0319(12) 0.0072(9) 0.0107(10) 0.0144(9)
C42 0.0191(10) 0.0298(12) 0.0224(10) 0.0128(9) 0.0029(8) 0.0083(9)
C43 0.0182(10) 0.0240(11) 0.0209(10) 0.0044(8) 0.0023(8) 0.0025(8)
C44 0.0213(10) 0.0234(11) 0.0240(11) 0.0036(8) 0.0013(8) 0.0117(8)
C45 0.0143(10) 0.0292(12) 0.0266(11) 0.0016(9) 0.0012(8) -0.0031(8)
C46 0.0275(11) 0.0269(11) 0.0208(10) -0.0028(9) 0.0040(9) 0.0087(9)
C47 0.0185(10) 0.0421(14) 0.0248(11) 0.0089(10) 0.0091(9) 0.0052(9)
C48 0.0200(10) 0.0292(11) 0.0173(10) 0.0057(8) 0.0048(8) 0.0040(9)
C49 0.0103(8) 0.0121(9) 0.0154(9) 0.0019(7) 0.0035(7) 0.0024(7)
C50 0.0108(9) 0.0155(9) 0.0226(10) -0.0029(8) 0.0019(7) 0.0010(7)
C51 0.0121(9) 0.0115(9) 0.0278(10) 0.0002(8) 0.0042(8) 0.0025(7)
C52 0.0098(8) 0.0165(9) 0.0175(9) 0.0019(7) 0.0034(7) 0.0032(7)
C53 0.0225(10) 0.0220(10) 0.0190(10) 0.0069(8) 0.0049(8) -0.0014(8)
C54 0.0317(12) 0.0224(11) 0.0248(11) 0.0033(9) 0.0157(9) 0.0103(9)
C55 0.0165(10) 0.0272(11) 0.0307(11) 0.0120(9) 0.0080(9) -0.0003(8)
C56 0.0287(12) 0.0307(12) 0.0380(13) 0.0184(10) 0.0128(10) 0.0156(10)
C57 0.0140(10) 0.0450(14) 0.0332(12) 0.0151(11) 0.0054(9) 0.0084(9)
C58 0.0214(11) 0.0498(15) 0.0165(10) 0.0055(10) 0.0006(8) 0.0107(10)
C59 0.0277(12) 0.0494(15) 0.0229(11) 0.0090(11) -0.0036(10) 0.0091(11)
C60 0.0131(10) 0.0595(17) 0.0397(14) 0.0237(13) 0.0051(10) 0.0071(10)
C61 0.0253(12) 0.0336(14) 0.0652(19) 0.0274(13) -0.0039(12) 0.0033(10)
C62 0.0287(13) 0.0618(17) 0.0281(12) 0.0143(12) 0.0168(10) 0.0144(12)
C63 0.0403(15) 0.0436(16) 0.0543(18) -0.0089(13) 0.0153(13) 0.0228(13)
C64 0.0344(14) 0.0643(18) 0.0191(11) -0.0128(11) 0.0055(10) 0.0162(13)

loop_
_atom_type_symbol
_atom_type_description
_atom_type_scat_dispersion_real
_atom_type_scat_dispersion_imag
_atom_type_scat_source
C C 0.0033 0.0016 'International Tables Vol C Tables 4.2.6.8 and 6.1.1.4'
H H 0.0000 0.0000 'International Tables Vol C Tables 4.2.6.8 and 6.1.1.4'
Si Si 0.0817 0.0704 'International Tables Vol C Tables 4.2.6.8 and 6.1.1.4'
Cl Cl 0.1484 0.1585 'International Tables Vol C Tables 4.2.6.8 and 6.1.1.4'

loop_
_geom_angle_atom_site_label_1
_geom_angle_atom_site_label_2
_geom_angle_atom_site_label_3
_geom_angle
C4 Si1 C1 100.72(8)
C4 Si1 Cl1 111.53(7)
C1 Si1 Cl1 109.87(6)
C4 Si1 Si2 117.23(6)
C1 Si1 Si2 127.92(6)
Cl1 Si1 Si2 88.82(3)
Cl2 Si2 Cl3 101.59(3)
Cl2 Si2 Si3 111.09(3)
Cl3 Si2 Si3 103.22(3)
Cl2 Si2 Si1 119.72(3)
Cl3 Si2 Si1 103.51(3)
Si3 Si2 Si1 114.91(3)
Cl4 Si3 Cl5 104.89(3)
Cl4 Si3 Si2 102.79(3)
Cl5 Si3 Si2 102.55(3)
Cl4 Si3 Si4 102.57(3)
Cl5 Si3 Si4 117.84(3)
Si2 Si3 Si4 123.79(3)
C20 Si4 C17 100.72(8)
C20 Si4 Cl6 111.58(6)
C17 Si4 Cl6 110.39(6)
C20 Si4 Si3 123.62(6)
C17 Si4 Si3 120.44(6)
Cl6 Si4 Si3 89.58(2)
C7 Si5 C6 102.87(11)
C7 Si5 C5 106.43(11)
C6 Si5 C5 106.54(11)
C7 Si5 C1 114.49(9)
C6 Si5 C1 116.33(10)
C5 Si5 C1 109.42(10)
C9 Si6 C10 105.36(12)
C9 Si6 C8 102.41(12)
C10 Si6 C8 108.51(11)
C9 Si6 C1 115.19(10)
C10 Si6 C1 116.06(9)
C8 Si6 C1 108.31(10)
C11 Si7 C12 106.73(12)
C11 Si7 C13 101.90(12)
C12 Si7 C13 108.84(11)
C11 Si7 C4 115.06(10)
C12 Si7 C4 111.71(11)
C13 Si7 C4 111.99(11)
C16 Si8 C14 105.57(14)
C16 Si8 C15 106.11(14)
C14 Si8 C15 104.49(15)
C16 Si8 C4 116.64(10)
C14 Si8 C4 112.39(12)
C15 Si8 C4 110.74(12)
C21 Si9 C23 106.64(10)
C21 Si9 C22 108.62(11)
C23 Si9 C22 101.84(10)
C21 Si9 C17 114.71(9)
C23 Si9 C17 113.50(9)
C22 Si9 C17 110.65(9)
C25 Si10 C24 104.07(10)
C25 Si10 C26 104.33(10)
C24 Si10 C26 107.22(10)
C25 Si10 C17 116.10(9)
C24 Si10 C17 114.69(9)
C26 Si10 C17 109.58(9)
C29 Si11 C28 110.04(10)
C29 Si11 C27 105.57(10)
C28 Si11 C27 101.25(10)
C29 Si11 C20 110.87(9)
C28 Si11 C20 109.06(9)
C27 Si11 C20 119.49(9)
C31 Si12 C32 108.52(10)
C31 Si12 C30 102.34(10)
C32 Si12 C30 108.40(10)
C31 Si12 C20 111.95(9)
C32 Si12 C20 111.31(9)
C30 Si12 C20 113.83(9)
C2 C1 Si1 99.59(12)
C2 C1 Si6 104.85(12)
Si1 C1 Si6 115.77(10)
C2 C1 Si5 108.30(13)
Si1 C1 Si5 119.35(10)
Si6 C1 Si5 107.48(9)
C3 C2 C1 110.97(16)
C3 C2 H1 109.4
C1 C2 H1 109.4
C3 C2 H2 109.4
C1 C2 H2 109.4
H1 C2 H2 108.0
C2 C3 C4 110.73(16)
C2 C3 H3 109.5
C4 C3 H3 109.5
C2 C3 H4 109.5
C4 C3 H4 109.5
H3 C3 H4 108.1
C3 C4 Si1 98.48(12)
C3 C4 Si7 107.94(13)
Si1 C4 Si7 114.21(10)
C3 C4 Si8 105.96(13)
Si1 C4 Si8 118.51(11)
Si7 C4 Si8 110.21(10)
Si5 C5 H5 109.5
Si5 C5 H6 109.5
H5 C5 H6 109.5
Si5 C5 H7 109.5
H5 C5 H7 109.5
H6 C5 H7 109.5
Si5 C6 H8 109.5
Si5 C6 H9 109.5
H8 C6 H9 109.5
Si5 C6 H10 109.5
H8 C6 H10 109.5
H9 C6 H10 109.5
Si5 C7 H11 109.5
Si5 C7 H12 109.5
H11 C7 H12 109.5
Si5 C7 H13 109.5
H11 C7 H13 109.5
H12 C7 H13 109.5
Si6 C8 H14 109.5
Si6 C8 H15 109.5
H14 C8 H15 109.5
Si6 C8 H16 109.5
H14 C8 H16 109.5
H15 C8 H16 109.5
Si6 C9 H17 109.5
Si6 C9 H18 109.5
H17 C9 H18 109.5
Si6 C9 H19 109.5
H17 C9 H19 109.5
H18 C9 H19 109.5
Si6 C10 H20 109.5
Si6 C10 H21 109.5
H20 C10 H21 109.5
Si6 C10 H22 109.5
H20 C10 H22 109.5
H21 C10 H22 109.5
Si7 C11 H23 109.5
Si7 C11 H24 109.5
H23 C11 H24 109.5
Si7 C11 H25 109.5
H23 C11 H25 109.5
H24 C11 H25 109.5
Si7 C12 H26 109.5
Si7 C12 H27 109.5
H26 C12 H27 109.5
Si7 C12 H28 109.5
H26 C12 H28 109.5
H27 C12 H28 109.5
Si7 C13 H29 109.5
Si7 C13 H30 109.5
H29 C13 H30 109.5
Si7 C13 H31 109.5
H29 C13 H31 109.5
H30 C13 H31 109.5
Si8 C14 H32 109.5
Si8 C14 H33 109.5
H32 C14 H33 109.5
Si8 C14 H34 109.5
H32 C14 H34 109.5
H33 C14 H34 109.5
Si8 C15 H35 109.5
Si8 C15 H36 109.5
H35 C15 H36 109.5
Si8 C15 H37 109.5
H35 C15 H37 109.5
H36 C15 H37 109.5
Si8 C16 H38 109.5
Si8 C16 H39 109.5
H38 C16 H39 109.5
Si8 C16 H40 109.5
H38 C16 H40 109.5
H39 C16 H40 109.5
C18 C17 Si4 97.96(11)
C18 C17 Si9 106.84(12)
Si4 C17 Si9 117.20(10)
C18 C17 Si10 107.46(12)
Si4 C17 Si10 118.56(10)
Si9 C17 Si10 107.39(9)
C19 C18 C17 110.12(15)
C19 C18 H41 109.6
C17 C18 H41 109.6
C19 C18 H42 109.6
C17 C18 H42 109.6
H41 C18 H42 108.1
C18 C19 C20 109.23(15)
C18 C19 H43 109.8
C20 C19 H43 109.8
C18 C19 H44 109.8
C20 C19 H44 109.8
H43 C19 H44 108.3
C19 C20 Si4 99.02(11)
C19 C20 Si12 110.01(12)
Si4 C20 Si12 116.17(9)
C19 C20 Si11 108.86(12)
Si4 C20 Si11 115.76(9)
Si12 C20 Si11 106.63(9)
Si9 C21 H45 109.5
Si9 C21 H46 109.5
H45 C21 H46 109.5
Si9 C21 H47 109.5
H45 C21 H47 109.5
H46 C21 H47 109.5
Si9 C22 H48 109.5
Si9 C22 H49 109.5
H48 C22 H49 109.5
Si9 C22 H50 109.5
H48 C22 H50 109.5
H49 C22 H50 109.5
Si9 C23 H51 109.5
Si9 C23 H52 109.5
H51 C23 H52 109.5
Si9 C23 H53 109.5
H51 C23 H53 109.5
H52 C23 H53 109.5
Si10 C24 H54 109.5
Si10 C24 H55 109.5
H54 C24 H55 109.5
Si10 C24 H56 109.5
H54 C24 H56 109.5
H55 C24 H56 109.5
Si10 C25 H57 109.5
Si10 C25 H58 109.5
H57 C25 H58 109.5
Si10 C25 H59 109.5
H57 C25 H59 109.5
H58 C25 H59 109.5
Si10 C26 H60 109.5
Si10 C26 H61 109.5
H60 C26 H61 109.5
Si10 C26 H62 109.5
H60 C26 H62 109.5
H61 C26 H62 109.5
Si11 C27 H63 109.5
Si11 C27 H64 109.5
H63 C27 H64 109.5
Si11 C27 H65 109.5
H63 C27 H65 109.5
H64 C27 H65 109.5
Si11 C28 H66 109.5
Si11 C28 H67 109.5
H66 C28 H67 109.5
Si11 C28 H68 109.5
H66 C28 H68 109.5
H67 C28 H68 109.5
Si11 C29 H69 109.5
Si11 C29 H70 109.5
H69 C29 H70 109.5
Si11 C29 H71 109.5
H69 C29 H71 109.5
H70 C29 H71 109.5
Si12 C30 H72 109.5
Si12 C30 H73 109.5
H72 C30 H73 109.5
Si12 C30 H74 109.5
H72 C30 H74 109.5
H73 C30 H74 109.5
Si12 C31 H75 109.5
Si12 C31 H76 109.5
H75 C31 H76 109.5
Si12 C31 H77 109.5
H75 C31 H77 109.5
H76 C31 H77 109.5
Si12 C32 H78 109.5
Si12 C32 H79 109.5
H78 C32 H79 109.5
Si12 C32 H80 109.5
H78 C32 H80 109.5
H79 C32 H80 109.5
C36 Si13 C33 100.94(8)
C36 Si13 Cl7 110.85(6)
C33 Si13 Cl7 109.84(6)
C36 Si13 Si14 117.32(6)
C33 Si13 Si14 126.38(6)
Cl7 Si13 Si14 90.88(3)
Cl9 Si14 Cl8 101.39(3)
Cl9 Si14 Si15 104.71(3)
Cl8 Si14 Si15 105.61(3)
Cl9 Si14 Si13 106.30(3)
Cl8 Si14 Si13 118.71(3)
Si15 Si14 Si13 117.99(3)
Cl11 Si15 Cl10 102.16(3)
Cl11 Si15 Si14 104.88(3)
Cl10 Si15 Si14 105.04(3)
Cl11 Si15 Si16 105.12(3)
Cl10 Si15 Si16 118.27(3)
Si14 Si15 Si16 119.25(3)
C52 Si16 C49 101.21(8)
C52 Si16 Cl12 110.29(6)
C49 Si16 Cl12 110.81(6)
C52 Si16 Si15 126.31(6)
C49 Si16 Si15 117.85(6)
Cl12 Si16 Si15 89.58(3)
C37 Si17 C38 104.07(11)
C37 Si17 C39 104.54(11)
C38 Si17 C39 106.67(12)
C37 Si17 C33 115.23(9)
C38 Si17 C33 115.50(9)
C39 Si17 C33 109.93(9)
C40 Si18 C42 106.57(10)
C40 Si18 C41 107.65(11)
C42 Si18 C41 102.42(10)
C40 Si18 C33 116.32(9)
C42 Si18 C33 113.97(9)
C41 Si18 C33 108.85(9)
C44 Si19 C43 107.11(10)
C44 Si19 C45 109.34(10)
C43 Si19 C45 102.08(10)
C44 Si19 C36 110.80(9)
C43 Si19 C36 116.20(9)
C45 Si19 C36 110.84(9)
C46 Si20 C48 106.21(10)
C46 Si20 C47 104.80(11)
C48 Si20 C47 104.10(10)
C46 Si20 C36 116.32(9)
C48 Si20 C36 111.39(9)
C47 Si20 C36 113.02(9)
C54 Si21 C53 106.34(10)
C54 Si21 C55 109.57(10)
C53 Si21 C55 102.30(10)
C54 Si21 C49 111.42(9)
C53 Si21 C49 115.76(9)
C55 Si21 C49 110.94(9)
C56 Si22 C58 106.24(11)
C56 Si22 C57 105.59(11)
C58 Si22 C57 103.22(11)
C56 Si22 C49 116.39(10)
C58 Si22 C49 111.67(9)
C57 Si22 C49 112.65(9)
C59 Si23 C60 103.10(12)
C59 Si23 C61 104.87(13)
C60 Si23 C61 107.87(12)
C59 Si23 C52 115.98(10)
C60 Si23 C52 115.24(10)
C61 Si23 C52 109.02(10)
C62 Si24 C64 105.39(13)
C62 Si24 C63 107.50(13)
C64 Si24 C63 103.07(13)
C62 Si24 C52 116.36(10)
C64 Si24 C52 114.40(10)
C63 Si24 C52 109.12(12)
C34 C33 Si13 99.48(11)
C34 C33 Si17 108.43(12)
Si13 C33 Si17 119.30(10)
C34 C33 Si18 105.47(12)
Si13 C33 Si18 115.70(9)
Si17 C33 Si18 107.12(9)
C35 C34 C33 111.01(15)
C35 C34 H81 109.4
C33 C34 H81 109.4
C35 C34 H82 109.4
C33 C34 H82 109.4
H81 C34 H82 108.0
C34 C35 C36 110.72(15)
C34 C35 H83 109.5
C36 C35 H83 109.5
C34 C35 H84 109.5
C36 C35 H84 109.5
H83 C35 H84 108.1
C35 C36 Si13 98.56(11)
C35 C36 Si19 107.68(12)
Si13 C36 Si19 115.94(10)
C35 C36 Si20 108.64(12)
Si13 C36 Si20 116.23(9)
Si19 C36 Si20 108.81(9)
Si17 C37 H85 109.5
Si17 C37 H86 109.5
H85 C37 H86 109.5
Si17 C37 H87 109.5
H85 C37 H87 109.5
H86 C37 H87 109.5
Si17 C38 H88 109.5
Si17 C38 H89 109.5
H88 C38 H89 109.5
Si17 C38 H90 109.5
H88 C38 H90 109.5
H89 C38 H90 109.5
Si17 C39 H91 109.5
Si17 C39 H92 109.5
H91 C39 H92 109.5
Si17 C39 H93 109.5
H91 C39 H93 109.5
H92 C39 H93 109.5
Si18 C40 H94 109.5
Si18 C40 H95 109.5
H94 C40 H95 109.5
Si18 C40 H96 109.5
H94 C40 H96 109.5
H95 C40 H96 109.5
Si18 C41 H97 109.5
Si18 C41 H98 109.5
H97 C41 H98 109.5
Si18 C41 H99 109.5
H97 C41 H99 109.5
H98 C41 H99 109.5
Si18 C42 H100 109.5
Si18 C42 H101 109.5
H100 C42 H101 109.5
Si18 C42 H102 109.5
H100 C42 H102 109.5
H101 C42 H102 109.5
Si19 C43 H103 109.5
Si19 C43 H104 109.5
H103 C43 H104 109.5
Si19 C43 H105 109.5
H103 C43 H105 109.5
H104 C43 H105 109.5
Si19 C44 H106 109.5
Si19 C44 H107 109.5
H106 C44 H107 109.5
Si19 C44 H108 109.5
H106 C44 H108 109.5
H107 C44 H108 109.5
Si19 C45 H109 109.5
Si19 C45 H110 109.5
H109 C45 H110 109.5
Si19 C45 H111 109.5
H109 C45 H111 109.5
H110 C45 H111 109.5
Si20 C46 H112 109.5
Si20 C46 H113 109.5
H112 C46 H113 109.5
Si20 C46 H114 109.5
H112 C46 H114 109.5
H113 C46 H114 109.5
Si20 C47 H115 109.5
Si20 C47 H116 109.5
H115 C47 H116 109.5
Si20 C47 H117 109.5
H115 C47 H117 109.5
H116 C47 H117 109.5
Si20 C48 H118 109.5
Si20 C48 H119 109.5
H118 C48 H119 109.5
Si20 C48 H120 109.5
H118 C48 H120 109.5
H119 C48 H120 109.5
C50 C49 Si16 98.37(12)
C50 C49 Si21 107.08(13)
Si16 C49 Si21 115.35(9)
C50 C49 Si22 107.85(12)
Si16 C49 Si22 117.04(10)
Si21 C49 Si22 109.81(9)
C51 C50 C49 110.85(15)
C51 C50 H121 109.5
C49 C50 H121 109.5
C51 C50 H122 109.5
C49 C50 H122 109.5
H121 C50 H122 108.1
C50 C51 C52 110.80(16)
C50 C51 H123 109.5
C52 C51 H123 109.5
C50 C51 H124 109.5
C52 C51 H124 109.5
H123 C51 H124 108.1
C51 C52 Si16 99.56(11)
C51 C52 Si23 107.73(13)
Si16 C52 Si23 120.89(10)
C51 C52 Si24 105.61(12)
Si16 C52 Si24 115.07(10)
Si23 C52 Si24 106.53(9)
Si21 C53 H125 109.5
Si21 C53 H126 109.5
H125 C53 H126 109.5
Si21 C53 H127 109.5
H125 C53 H127 109.5
H126 C53 H127 109.5
Si21 C54 H128 109.5
Si21 C54 H129 109.5
H128 C54 H129 109.5
Si21 C54 H130 109.5
H128 C54 H130 109.5
H129 C54 H130 109.5
Si21 C55 H131 109.5
Si21 C55 H132 109.5
H131 C55 H132 109.5
Si21 C55 H133 109.5
H131 C55 H133 109.5
H132 C55 H133 109.5
Si22 C56 H134 109.5
Si22 C56 H135 109.5
H134 C56 H135 109.5
Si22 C56 H136 109.5
H134 C56 H136 109.5
H135 C56 H136 109.5
Si22 C57 H137 109.5
Si22 C57 H138 109.5
H137 C57 H138 109.5
Si22 C57 H139 109.5
H137 C57 H139 109.5
H138 C57 H139 109.5
Si22 C58 H140 109.5
Si22 C58 H141 109.5
H140 C58 H141 109.5
Si22 C58 H142 109.5
H140 C58 H142 109.5
H141 C58 H142 109.5
Si23 C59 H143 109.5
Si23 C59 H144 109.5
H143 C59 H144 109.5
Si23 C59 H145 109.5
H143 C59 H145 109.5
H144 C59 H145 109.5
Si23 C60 H146 109.5
Si23 C60 H147 109.5
H146 C60 H147 109.5
Si23 C60 H148 109.5
H146 C60 H148 109.5
H147 C60 H148 109.5
Si23 C61 H149 109.5
Si23 C61 H150 109.5
H149 C61 H150 109.5
Si23 C61 H151 109.5
H149 C61 H151 109.5
H150 C61 H151 109.5
Si24 C62 H152 109.5
Si24 C62 H153 109.5
H152 C62 H153 109.5
Si24 C62 H154 109.5
H152 C62 H154 109.5
H153 C62 H154 109.5
Si24 C63 H155 109.5
Si24 C63 H156 109.5
H155 C63 H156 109.5
Si24 C63 H157 109.5
H155 C63 H157 109.5
H156 C63 H157 109.5
Si24 C64 H158 109.5
Si24 C64 H159 109.5
H158 C64 H159 109.5
Si24 C64 H160 109.5
H158 C64 H160 109.5
H159 C64 H160 109.5

loop_
_geom_bond_atom_site_label_1
_geom_bond_atom_site_label_2
_geom_bond_distance
Si1 C4 1.903(2)
Si1 C1 1.907(2)
Si1 Cl1 2.1067(7)
Si1 Si2 2.4356(7)
Si2 Cl2 2.0652(7)
Si2 Cl3 2.0698(7)
Si2 Si3 2.4086(7)
Si3 Cl4 2.0590(7)
Si3 Cl5 2.0650(7)
Si3 Si4 2.4098(7)
Si4 C20 1.8998(18)
Si4 C17 1.9038(19)
Si4 Cl6 2.1042(7)
Si5 C7 1.868(2)
Si5 C6 1.871(2)
Si5 C5 1.876(2)
Si5 C1 1.936(2)
Si6 C9 1.868(3)
Si6 C10 1.872(2)
Si6 C8 1.890(2)
Si6 C1 1.930(2)
Si7 C11 1.866(3)
Si7 C12 1.870(2)
Si7 C13 1.872(2)
Si7 C4 1.916(2)
Si8 C16 1.863(3)
Si8 C14 1.871(3)
Si8 C15 1.884(3)
Si8 C4 1.922(2)
Si9 C21 1.865(2)
Si9 C23 1.869(2)
Si9 C22 1.880(2)
Si9 C17 1.9223(19)
Si10 C25 1.863(2)
Si10 C24 1.870(2)
Si10 C26 1.877(2)
Si10 C17 1.9313(19)
Si11 C29 1.871(2)
Si11 C28 1.874(2)
Si11 C27 1.876(2)
Si11 C20 1.9332(19)
Si12 C31 1.867(2)
Si12 C32 1.874(2)
Si12 C30 1.881(2)
Si12 C20 1.9158(19)
C1 C2 1.590(3)
C2 C3 1.522(3)
C2 H1 0.9900
C2 H2 0.9900
C3 C4 1.578(3)
C3 H3 0.9900
C3 H4 0.9900
C5 H5 0.9800
C5 H6 0.9800
C5 H7 0.9800
C6 H8 0.9800
C6 H9 0.9800
C6 H10 0.9800
C7 H11 0.9800
C7 H12 0.9800
C7 H13 0.9800
C8 H14 0.9800
C8 H15 0.9800
C8 H16 0.9800
C9 H17 0.9800
C9 H18 0.9800
C9 H19 0.9800
C10 H20 0.9800
C10 H21 0.9800
C10 H22 0.9800
C11 H23 0.9800
C11 H24 0.9800
C11 H25 0.9800
C12 H26 0.9800
C12 H27 0.9800
C12 H28 0.9800
C13 H29 0.9800
C13 H30 0.9800
C13 H31 0.9800
C14 H32 0.9800
C14 H33 0.9800
C14 H34 0.9800
C15 H35 0.9800
C15 H36 0.9800
C15 H37 0.9800
C16 H38 0.9800
C16 H39 0.9800
C16 H40 0.9800
C17 C18 1.582(2)
C18 C19 1.524(3)
C18 H41 0.9900
C18 H42 0.9900
C19 C20 1.580(2)
C19 H43 0.9900
C19 H44 0.9900
C21 H45 0.9800
C21 H46 0.9800
C21 H47 0.9800
C22 H48 0.9800
C22 H49 0.9800
C22 H50 0.9800
C23 H51 0.9800
C23 H52 0.9800
C23 H53 0.9800
C24 H54 0.9800
C24 H55 0.9800
C24 H56 0.9800
C25 H57 0.9800
C25 H58 0.9800
C25 H59 0.9800
C26 H60 0.9800
C26 H61 0.9800
C26 H62 0.9800
C27 H63 0.9800
C27 H64 0.9800
C27 H65 0.9800
C28 H66 0.9800
C28 H67 0.9800
C28 H68 0.9800
C29 H69 0.9800
C29 H70 0.9800
C29 H71 0.9800
C30 H72 0.9800
C30 H73 0.9800
C30 H74 0.9800
C31 H75 0.9800
C31 H76 0.9800
C31 H77 0.9800
C32 H78 0.9800
C32 H79 0.9800
C32 H80 0.9800
Si13 C36 1.8997(19)
Si13 C33 1.9050(19)
Si13 Cl7 2.1162(7)
Si13 Si14 2.4222(7)
Si14 Cl9 2.0543(8)
Si14 Cl8 2.0726(8)
Si14 Si15 2.3797(8)
Si15 Cl11 2.0450(8)
Si15 Cl10 2.0635(7)
Si15 Si16 2.4103(7)
Si16 C52 1.8986(19)
Si16 C49 1.8994(19)
Si16 Cl12 2.1078(7)
Si17 C37 1.862(2)
Si17 C38 1.869(2)
Si17 C39 1.872(2)
Si17 C33 1.9287(19)
Si18 C40 1.867(2)
Si18 C42 1.869(2)
Si18 C41 1.877(2)
Si18 C33 1.9344(19)
Si19 C44 1.862(2)
Si19 C43 1.877(2)
Si19 C45 1.876(2)
Si19 C36 1.9170(19)
Si20 C46 1.863(2)
Si20 C48 1.871(2)
Si20 C47 1.878(2)
Si20 C36 1.9300(19)
Si21 C54 1.865(2)
Si21 C53 1.873(2)
Si21 C55 1.875(2)
Si21 C49 1.9193(19)
Si22 C56 1.859(2)
Si22 C58 1.873(2)
Si22 C57 1.877(2)
Si22 C49 1.9272(19)
Si23 C59 1.865(3)
Si23 C60 1.866(2)
Si23 C61 1.877(2)
Si23 C52 1.9248(19)
Si24 C62 1.858(3)
Si24 C64 1.863(3)
Si24 C63 1.886(3)
Si24 C52 1.932(2)
C33 C34 1.584(2)
C34 C35 1.529(3)
C34 H81 0.9900
C34 H82 0.9900
C35 C36 1.574(2)
C35 H83 0.9900
C35 H84 0.9900
C37 H85 0.9800
C37 H86 0.9800
C37 H87 0.9800
C38 H88 0.9800
C38 H89 0.9800
C38 H90 0.9800
C39 H91 0.9800
C39 H92 0.9800
C39 H93 0.9800
C40 H94 0.9800
C40 H95 0.9800
C40 H96 0.9800
C41 H97 0.9800
C41 H98 0.9800
C41 H99 0.9800
C42 H100 0.9800
C42 H101 0.9800
C42 H102 0.9800
C43 H103 0.9800
C43 H104 0.9800
C43 H105 0.9800
C44 H106 0.9800
C44 H107 0.9800
C44 H108 0.9800
C45 H109 0.9800
C45 H110 0.9800
C45 H111 0.9800
C46 H112 0.9800
C46 H113 0.9800
C46 H114 0.9800
C47 H115 0.9800
C47 H116 0.9800
C47 H117 0.9800
C48 H118 0.9800
C48 H119 0.9800
C48 H120 0.9800
C49 C50 1.574(3)
C50 C51 1.532(3)
C50 H121 0.9900
C50 H122 0.9900
C51 C52 1.587(3)
C51 H123 0.9900
C51 H124 0.9900
C53 H125 0.9800
C53 H126 0.9800
C53 H127 0.9800
C54 H128 0.9800
C54 H129 0.9800
C54 H130 0.9800
C55 H131 0.9800
C55 H132 0.9800
C55 H133 0.9800
C56 H134 0.9800
C56 H135 0.9800
C56 H136 0.9800
C57 H137 0.9800
C57 H138 0.9800
C57 H139 0.9800
C58 H140 0.9800
C58 H141 0.9800
C58 H142 0.9800
C59 H143 0.9800
C59 H144 0.9800
C59 H145 0.9800
C60 H146 0.9800
C60 H147 0.9800
C60 H148 0.9800
C61 H149 0.9800
C61 H150 0.9800
C61 H151 0.9800
C62 H152 0.9800
C62 H153 0.9800
C62 H154 0.9800
C63 H155 0.9800
C63 H156 0.9800
C63 H157 0.9800
C64 H158 0.9800
C64 H159 0.9800
C64 H160 0.9800

loop_
_geom_torsion_atom_site_label_1
_geom_torsion_atom_site_label_2
_geom_torsion_atom_site_label_3
_geom_torsion_atom_site_label_4
_geom_torsion
Si1 C1 C2 C3 -31.19(18)
Si6 C1 C2 C3 88.88(16)
Si5 C1 C2 C3 -156.60(14)
C1 C2 C3 C4 50.4(2)
C2 C3 C4 Si1 -39.39(18)
C2 C3 C4 Si7 79.57(17)
C2 C3 C4 Si8 -162.38(14)
Si4 C17 C18 C19 39.34(16)
Si9 C17 C18 C19 160.98(12)
Si10 C17 C18 C19 -84.03(15)
C17 C18 C19 C20 -54.86(19)
C18 C19 C20 Si4 37.37(16)
C18 C19 C20 Si12 159.59(12)
C18 C19 C20 Si11 -83.91(15)
C17 Si4 C20 C19 -12.07(13)
Cl6 Si4 C20 C19 -129.21(10)
Si3 Si4 C20 C19 126.11(10)
C17 Si4 C20 Si12 -129.71(10)
Cl6 Si4 C20 Si12 113.15(8)
Si3 Si4 C20 Si12 8.46(13)
C17 Si4 C20 Si11 104.04(10)
Cl6 Si4 C20 Si11 -13.10(11)
Si3 Si4 C20 Si11 -117.78(8)
Si13 C33 C34 C35 -31.47(16)
Si17 C33 C34 C35 -156.83(12)
Si18 C33 C34 C35 88.70(15)
C33 C34 C35 C36 50.22(19)
C34 C35 C36 Si13 -38.74(16)
C34 C35 C36 Si19 82.07(15)
C34 C35 C36 Si20 -160.24(12)
C33 Si13 C36 C35 17.12(13)
Cl7 Si13 C36 C35 -99.21(11)
Si14 Si13 C36 C35 158.37(9)
C33 Si13 C36 Si19 -97.38(11)
Cl7 Si13 C36 Si19 146.29(8)
Si14 Si13 C36 Si19 43.87(11)
C33 Si13 C36 Si20 132.88(10)
Cl7 Si13 C36 Si20 16.55(11)
Si14 Si13 C36 Si20 -85.88(10)
C52 Si16 C49 C50 17.17(13)
Cl12 Si16 C49 C50 -99.80(11)
Si15 Si16 C49 C50 159.13(9)
C52 Si16 C49 Si21 -96.29(10)
Cl12 Si16 C49 Si21 146.74(7)
Si15 Si16 C49 Si21 45.67(11)
C52 Si16 C49 Si22 132.20(10)
Cl12 Si16 C49 Si22 15.23(11)
Si15 Si16 C49 Si22 -85.84(10)
Si16 C49 C50 C51 -38.75(17)
Si21 C49 C50 C51 81.11(17)
Si22 C49 C50 C51 -160.76(14)
C49 C50 C51 C52 50.1(2)
C50 C51 C52 Si16 -31.28(17)
C50 C51 C52 Si23 -158.18(13)
C50 C51 C52 Si24 88.27(16)
C49 Si16 C52 C51 6.93(13)
Cl12 Si16 C52 C51 124.28(11)
Si15 Si16 C52 C51 -130.53(10)
C49 Si16 C52 Si23 124.36(11)
Cl12 Si16 C52 Si23 -118.29(10)
Si15 Si16 C52 Si23 -13.10(15)
C49 Si16 C52 Si24 -105.41(10)
Cl12 Si16 C52 Si24 11.94(11)
Si15 Si16 C52 Si24 117.13(8)
